data_1575930
loop_
_publ_author_name
'Pandey, Pragati'
'Keener, Megan'
'Rajeshkumar, Thayalan'
'Scopelliti, Rosario'
'Sienkiewicz, Andrzej'
'Zivkovic, Ivica'
'Maron, Laurent'
'Mazzanti, Marinella'

_publ_section_title
;
 Accessing homoleptic neutral and anionic five-coordinate Pr(iv) siloxide
 complexes.
;
_journal_issue 44
_journal_name_full 'Chemical science'
_journal_page_first 21056
_journal_page_last 21067
_journal_paper_doi 10.1039/d5sc05500h
_journal_volume 16
_journal_year 2025
_chemical_formula_moiety 'C72 H162 O24 Pr2 Si6'
_chemical_formula_sum 'C72 H162 O24 Pr2 Si6'
_chemical_formula_weight 1862.37
_space_group_crystal_system monoclinic
_space_group_IT_number 15
_space_group_name_Hall '-C 2yc'
_space_group_name_H-M_alt 'C 1 2/c 1'
_atom_sites_solution_hydrogens geom
_atom_sites_solution_primary dual
_audit_creation_date 2025-01-14
_audit_creation_method
;
Olex2 1.5
(compiled 2024.02.16 svn.r378c4104 for OlexSys, GUI svn.r6928)
;
_audit_update_record
;
2025-07-04 deposited with the CCDC.	2025-10-03 downloaded from the CCDC.
;
_cell_angle_alpha 90
_cell_angle_beta 98.0362(17)
_cell_angle_gamma 90
_cell_formula_units_Z 4
_cell_length_a 25.9527(5)
_cell_length_b 14.2269(3)
_cell_length_c 27.4839(5)
_cell_measurement_reflns_used 10308
_cell_measurement_temperature 139.99(10)
_cell_measurement_theta_max 72.6600
_cell_measurement_theta_min 4.3590
_cell_volume 10048.1(3)
_computing_cell_refinement 'CrysAlisPro 1.171.43.143a (Rigaku OD, 2024)'
_computing_data_collection 'CrysAlisPro system (CCD 43.143a 64-bit (release 25-10-2024))'
_computing_data_reduction 'CrysAlisPro 1.171.43.143a (Rigaku OD, 2024)'
_computing_molecular_graphics 'Olex2 1.5 (Dolomanov et al., 2009)'
_computing_publication_material 'Olex2 1.5 (Dolomanov et al., 2009)'
_computing_structure_refinement 'SHELXL 2019/3 (Sheldrick, 2015)'
_computing_structure_solution 'SHELXT  (Sheldrick, 2015)'
_diffrn_ambient_environment N~2~
_diffrn_ambient_temperature 139.99(10)
_diffrn_detector 'CCD plate'
_diffrn_detector_area_resol_mean 5.2817
_diffrn_detector_type AtlasS2
_diffrn_measured_fraction_theta_full 0.998
_diffrn_measured_fraction_theta_max 0.972
_diffrn_measurement_details
;
List of Runs (angles in degrees, time in seconds):

  # Type    Start    End  Width  t~exp~   \w     \q     \k     \f   Frames
#--------------------------------------------------------------------------
  1  \w    -67.00 -21.00   1.00    7.50    --  -40.66  77.00 -61.00   46
  2  \w    -17.00  59.00   1.00    7.50    --   40.66 -77.00 172.00   76
  3  \w    117.00 156.00   1.00   30.00    --  105.15  77.00 -61.00   39
  4  \w     29.00 138.00   1.00   30.00    --  105.15 -77.00 172.00  109
  5  \w    -65.00  31.00   1.00    7.50    --  -40.66  38.00  60.00   96
  6  \w    -20.00   7.00   1.00    7.50    --   40.66 -77.00 -30.00   27
  7  \w     46.00  72.00   1.00    7.50    --   40.66 -77.00 -30.00   26
  8  \w     31.00 133.00   1.00   30.00    --  105.15 -30.00 150.00  102
  9  \w    134.00 177.00   1.00   30.00    --  105.15  77.00  90.00   43
 10  \w    114.00 165.00   1.00   30.00    --  105.15  77.00-180.00   51
 11  \w    105.00 178.00   1.00   30.00    --  105.15  77.00 -90.00   73
 12  \w    125.00 152.00   1.00   30.00    --  105.15 111.00-150.00   27
 13  \w     26.00 101.00   1.00   30.00    --  105.15 -94.00  30.00   75
;
_diffrn_measurement_device 'four-circle diffractometer'
_diffrn_measurement_device_type 'SuperNova, Dual, Cu at home/near, AtlasS2'
_diffrn_measurement_method '\w scans'
_diffrn_orient_matrix_type 'CrysAlisPro convention (1999,Acta A55,543-557)'
_diffrn_orient_matrix_UB_11 -0.0520443000
_diffrn_orient_matrix_UB_12 -0.0507511000
_diffrn_orient_matrix_UB_13 -0.0159632000
_diffrn_orient_matrix_UB_21 0.0285210000
_diffrn_orient_matrix_UB_22 -0.0750469000
_diffrn_orient_matrix_UB_23 -0.0266471000
_diffrn_orient_matrix_UB_31 0.0085568000
_diffrn_orient_matrix_UB_32 -0.0592847000
_diffrn_orient_matrix_UB_33 0.0473273000
_diffrn_radiation_monochromator mirror
_diffrn_radiation_probe x-ray
_diffrn_radiation_type 'Cu K\a'
_diffrn_radiation_wavelength 1.54184
_diffrn_reflns_av_R_equivalents 0.0373
_diffrn_reflns_av_unetI/netI 0.0405
_diffrn_reflns_Laue_measured_fraction_full 0.998
_diffrn_reflns_Laue_measured_fraction_max 0.972
_diffrn_reflns_limit_h_max 32
_diffrn_reflns_limit_h_min -30
_diffrn_reflns_limit_k_max 13
_diffrn_reflns_limit_k_min -17
_diffrn_reflns_limit_l_max 34
_diffrn_reflns_limit_l_min -26
_diffrn_reflns_number 22885
_diffrn_reflns_point_group_measured_fraction_full 0.998
_diffrn_reflns_point_group_measured_fraction_max 0.972
_diffrn_reflns_theta_full 67.684
_diffrn_reflns_theta_max 72.852
_diffrn_reflns_theta_min 3.248
_diffrn_source 'micro-focus sealed X-ray tube'
_diffrn_source_type 'SuperNova (Cu) X-ray Source'
_exptl_absorpt_coefficient_mu 8.523
_exptl_absorpt_correction_T_max 0.696
_exptl_absorpt_correction_T_min 0.430
_exptl_absorpt_correction_type gaussian
_exptl_absorpt_process_details
;
CrysAlisPro 1.171.43.143a (Rigaku Oxford Diffraction, 2024)
Numerical absorption correction based on gaussian integration over
a multifaceted crystal model
Empirical absorption correction using spherical harmonics,
implemented in SCALE3 ABSPACK scaling algorithm.
;
_exptl_crystal_colour 'clear pale colourless'
_exptl_crystal_density_diffrn 1.231
_exptl_crystal_description prism
_exptl_crystal_F_000 3952
_exptl_crystal_size_max 0.164
_exptl_crystal_size_mid 0.085
_exptl_crystal_size_min 0.073
_refine_diff_density_max 0.753
_refine_diff_density_min -1.174
_refine_diff_density_rms 0.078
_refine_ls_extinction_method none
_refine_ls_goodness_of_fit_ref 1.041
_refine_ls_hydrogen_treatment constr
_refine_ls_matrix_type full
_refine_ls_number_parameters 734
_refine_ls_number_reflns 9752
_refine_ls_number_restraints 822
_refine_ls_restrained_S_all 1.029
_refine_ls_R_factor_all 0.0466
_refine_ls_R_factor_gt 0.0399
_refine_ls_shift/su_max 0.004
_refine_ls_shift/su_mean 0.000
_refine_ls_structure_factor_coef Fsqd
_refine_ls_weighting_details 'w=1/[\s^2^(Fo^2^)+(0.0477P)^2^+21.4880P] where P=(Fo^2^+2Fc^2^)/3'
_refine_ls_weighting_scheme calc
_refine_ls_wR_factor_gt 0.0966
_refine_ls_wR_factor_ref 0.1012
_reflns_Friedel_coverage 0.000
_reflns_number_gt 8442
_reflns_number_total 9752
_reflns_threshold_expression 'I > 2\s(I)'
_cod_data_source_file d5sc05500h2.cif
_cod_data_source_block pp310b
_cod_depositor_comments 'Adding full bibliography for 1575928--1575935.cif.'
_cod_database_code 1575930
_shelx_shelxl_version_number 2019/3
_chemical_oxdiff_formula 'C72 H162 O24 Si6 Pr2'
_shelx_space_group_comment
;
The symmetry employed for this shelxl refinement is uniquely defined
by the following loop, which should always be used as a source of
symmetry information in preference to the above space-group names.
They are only intended as comments.
;
_shelx_estimated_absorpt_t_max 0.575
_shelx_estimated_absorpt_t_min 0.335
_olex2_refinement_description
;
1. Fixed Uiso
 At 1.5 times of:
  All C(H,H,H) groups
2. Restrained distances
 Si03-O10 \\sim Si03-O13 \\sim Si03-O12 \\sim Si03-O15 \\sim Si03-O11 \\sim
Si03-O14
 with sigma of 0.02
 O13-O15 \\sim O15-O14 \\sim O13-O14
 with sigma of 0.02
 O10-O12 \\sim O12-O11 \\sim O10-O11
 with sigma of 0.02
 O13-C46 \\sim O10-C34 \\sim O12-C42 \\sim O15-C54 \\sim O14-C50 \\sim O11-C38
 with sigma of 0.02
 C36-C34 \\sim C35-C34 \\sim C37-C34 \\sim C46-C47 \\sim C46-C49 \\sim C46-C48
 with sigma of 0.02
 C47-C48 \\sim C48-C49 \\sim C47-C49
 with sigma of 0.02
 C36-C35 \\sim C35-C37 \\sim C36-C37
 with sigma of 0.02
 C44-C42 \\sim C45-C42 \\sim C43-C42 \\sim C54-C55 \\sim C54-C56 \\sim C57-C54
 with sigma of 0.02
 C44-C45 \\sim C45-C43 \\sim C44-C43
 with sigma of 0.02
 C55-C56 \\sim C56-C57 \\sim C55-C57
 with sigma of 0.02
 C50-C51 \\sim C50-C52 \\sim C50-C53 \\sim C41-C38 \\sim C39-C38 \\sim C40-C38
 with sigma of 0.02
 C52-C53 \\sim C53-C51 \\sim C51-C52
 with sigma of 0.02
 C39-C41 \\sim C41-C40 \\sim C39-C40
 with sigma of 0.02
 C23-C20 \\sim C26-C20 \\sim C24-C20 \\sim C21-C20 \\sim C25-C20 \\sim C22-C20
 with sigma of 0.02
 C21-C23 \\sim C23-C22 \\sim C21-C22
 with sigma of 0.02
 C24-C26 \\sim C26-C25 \\sim C24-C25
 with sigma of 0.02
 C11-C9 \\sim C14-C9 \\sim C13-C9 \\sim C10-C9 \\sim C15-C9 \\sim C12-C9
 with sigma of 0.02
 C10-C11 \\sim C11-C12 \\sim C10-C12
 with sigma of 0.02
 C13-C14 \\sim C14-C15 \\sim C13-C15
 with sigma of 0.02
 C31-C27 \\sim C28-C27 \\sim C32-C27 \\sim C29-C27 \\sim C30-C27 \\sim C33-C27
 with sigma of 0.02
 C30-C29 \\sim C29-C28 \\sim C28-C30
 with sigma of 0.02
 C33-C32 \\sim C32-C31 \\sim C31-C33
 with sigma of 0.02
3. Uiso/Uaniso restraints and constraints
Si03 \\sim O10 \\sim O11 \\sim O12 \\sim O13 \\sim O14 \\sim O15 \\sim C34
\\sim C35 \\sim C36 \\sim C37 \\sim C38 \\sim C39 \\sim C40 \\sim C41 \\sim C42
\\sim C43 \\sim C44 \\sim C45 \\sim C46 \\sim C47 \\sim C48 \\sim C49 \\sim C50
\\sim C51 \\sim C52 \\sim C53 \\sim C54 \\sim C55 \\sim C56 \\sim C57: within
2A with sigma of 0.01 and sigma for terminal atoms of 0.02 within 2A
C20 \\sim C21 \\sim C22 \\sim C23 \\sim C24 \\sim C25 \\sim C26: within 2A with
sigma of 0.02 and sigma for terminal atoms of 0.04 within 2A
C9 \\sim C10 \\sim C11 \\sim C12 \\sim C13 \\sim C14 \\sim C15: within 2A with
sigma of 0.02 and sigma for terminal atoms of 0.04 within 2A
C27 \\sim C28 \\sim C29 \\sim C30 \\sim C31 \\sim C32 \\sim C33: within 2A with
sigma of 0.01 and sigma for terminal atoms of 0.02 within 2A
4. Others
 Sof(O13)=Sof(O14)=Sof(O15)=Sof(C46)=Sof(C47)=Sof(H47A)=Sof(H47B)=Sof(H47C)=
 Sof(C48)=Sof(H48A)=Sof(H48B)=Sof(H48C)=Sof(C49)=Sof(H49A)=Sof(H49B)=Sof(H49C)=
 Sof(C50)=Sof(C51)=Sof(H51A)=Sof(H51B)=Sof(H51C)=Sof(C52)=Sof(H52A)=Sof(H52B)=
 Sof(H52C)=Sof(C53)=Sof(H53A)=Sof(H53B)=Sof(H53C)=Sof(C54)=Sof(C55)=Sof(H55A)=
 Sof(H55B)=Sof(H55C)=Sof(C56)=Sof(H56A)=Sof(H56B)=Sof(H56C)=Sof(C57)=Sof(H57A)=
 Sof(H57B)=Sof(H57C)=1-FVAR(1)
 Sof(O10)=Sof(O11)=Sof(O12)=Sof(C34)=Sof(C35)=Sof(H35A)=Sof(H35B)=Sof(H35C)=
 Sof(C36)=Sof(H36A)=Sof(H36B)=Sof(H36C)=Sof(C37)=Sof(H37A)=Sof(H37B)=Sof(H37C)=
 Sof(C38)=Sof(C39)=Sof(H39A)=Sof(H39B)=Sof(H39C)=Sof(C40)=Sof(H40A)=Sof(H40B)=
 Sof(H40C)=Sof(C41)=Sof(H41A)=Sof(H41B)=Sof(H41C)=Sof(C42)=Sof(C43)=Sof(H43A)=
 Sof(H43B)=Sof(H43C)=Sof(C44)=Sof(H44A)=Sof(H44B)=Sof(H44C)=Sof(C45)=Sof(H45A)=
 Sof(H45B)=Sof(H45C)=FVAR(1)
 Sof(C24)=Sof(H24A)=Sof(H24B)=Sof(H24C)=Sof(C25)=Sof(H25A)=Sof(H25B)=Sof(H25C)=
 Sof(C26)=Sof(H26A)=Sof(H26B)=Sof(H26C)=1-FVAR(2)
 Sof(C21)=Sof(H21A)=Sof(H21B)=Sof(H21C)=Sof(C22)=Sof(H22A)=Sof(H22B)=Sof(H22C)=
 Sof(C23)=Sof(H23A)=Sof(H23B)=Sof(H23C)=FVAR(2)
 Sof(C13)=Sof(H13A)=Sof(H13B)=Sof(H13C)=Sof(C14)=Sof(H14A)=Sof(H14B)=Sof(H14C)=
 Sof(C15)=Sof(H15A)=Sof(H15B)=Sof(H15C)=1-FVAR(3)
 Sof(C10)=Sof(H10A)=Sof(H10B)=Sof(H10C)=Sof(C11)=Sof(H11A)=Sof(H11B)=Sof(H11C)=
 Sof(C12)=Sof(H12A)=Sof(H12B)=Sof(H12C)=FVAR(3)
 Sof(C31)=Sof(H31A)=Sof(H31B)=Sof(H31C)=Sof(C32)=Sof(H32A)=Sof(H32B)=Sof(H32C)=
 Sof(C33)=Sof(H33A)=Sof(H33B)=Sof(H33C)=1-FVAR(4)
 Sof(C28)=Sof(H28A)=Sof(H28B)=Sof(H28C)=Sof(C29)=Sof(H29A)=Sof(H29B)=Sof(H29C)=
 Sof(C30)=Sof(H30A)=Sof(H30B)=Sof(H30C)=FVAR(4)
5.a Idealised Me refined as rotating group:
 C2(H2A,H2B,H2C), C3(H3A,H3B,H3C), C4(H4A,H4B,H4C), C6(H6A,H6B,H6C), C7(H7A,
 H7B,H7C), C8(H8A,H8B,H8C), C10(H10A,H10B,H10C), C11(H11A,H11B,H11C), C12(H12A,
 H12B,H12C), C13(H13A,H13B,H13C), C14(H14A,H14B,H14C), C15(H15A,H15B,H15C),
 C17(H17A,H17B,H17C), C18(H18A,H18B,H18C), C19(H19A,H19B,H19C), C21(H21A,H21B,
 H21C), C22(H22A,H22B,H22C), C23(H23A,H23B,H23C), C24(H24A,H24B,H24C), C25(H25A,
 H25B,H25C), C26(H26A,H26B,H26C), C28(H28A,H28B,H28C), C29(H29A,H29B,H29C),
 C30(H30A,H30B,H30C), C31(H31A,H31B,H31C), C32(H32A,H32B,H32C), C33(H33A,H33B,
 H33C), C35(H35A,H35B,H35C), C36(H36A,H36B,H36C), C37(H37A,H37B,H37C), C39(H39A,
 H39B,H39C), C40(H40A,H40B,H40C), C41(H41A,H41B,H41C), C43(H43A,H43B,H43C),
 C44(H44A,H44B,H44C), C45(H45A,H45B,H45C), C47(H47A,H47B,H47C), C48(H48A,H48B,
 H48C), C49(H49A,H49B,H49C), C51(H51A,H51B,H51C), C52(H52A,H52B,H52C), C53(H53A,
 H53B,H53C), C55(H55A,H55B,H55C), C56(H56A,H56B,H56C), C57(H57A,H57B,H57C)
;
_olex2_date_sample_data_collection 2024-12-06
_olex2_submission_special_instructions 'No special instructions were received'
_oxdiff_exptl_absorpt_empirical_details
;
Empirical correction (ABSPACK) includes:
- Absorption correction using spherical harmonics
- Frame scaling
- Detector area scaling
- B-factor correction
;
_oxdiff_exptl_absorpt_empirical_full_max 3.328
_oxdiff_exptl_absorpt_empirical_full_min 0.428

loop_
_space_group_symop_operation_xyz
'x, y, z'
'-x, y, -z+1/2'
'x+1/2, y+1/2, z'
'-x+1/2, y+1/2, -z+1/2'
'-x, -y, -z'
'x, -y, z-1/2'
'-x+1/2, -y+1/2, -z'
'x+1/2, -y+1/2, z-1/2'

loop_
_atom_site_label
_atom_site_type_symbol
_atom_site_fract_x
_atom_site_fract_y
_atom_site_fract_z
_atom_site_U_iso_or_equiv
_atom_site_adp_type
_atom_site_occupancy
_atom_site_site_symmetry_order
_atom_site_calc_flag
_atom_site_refinement_flags_posn
_atom_site_refinement_flags_adp
_atom_site_refinement_flags_occupancy
_atom_site_disorder_assembly
_atom_site_disorder_group
Pr1 Pr 0.30668(2) 0.25298(2) 0.55664(2) 0.02093(7) Uani 1 1 d . . . . .
Si02 Si 0.16267(3) 0.32419(7) 0.54715(3) 0.02440(18) Uani 1 1 d . . . . .
Si03 Si 0.37861(4) 0.46907(7) 0.60650(3) 0.0315(2) Uani 1 1 d D U . . .
Si04 Si 0.34419(4) 0.05535(8) 0.64503(3) 0.0327(2) Uani 1 1 d . . . . .
O1 O 0.21835(8) 0.29596(17) 0.53146(7) 0.0246(5) Uani 1 1 d . . . . .
O2 O 0.15529(10) 0.43244(18) 0.56150(8) 0.0319(5) Uani 1 1 d . . . . .
O3 O 0.12473(9) 0.29257(19) 0.49572(8) 0.0293(5) Uani 1 1 d . . . . .
O4 O 0.14415(11) 0.26290(19) 0.59048(9) 0.0371(6) Uani 1 1 d . . . . .
O5 O 0.32050(9) 0.14035(18) 0.61092(8) 0.0305(5) Uani 1 1 d . . . . .
O6 O 0.31289(11) -0.0433(2) 0.63452(9) 0.0392(6) Uani 1 1 d . . . . .
O7 O 0.34522(13) 0.0753(2) 0.70358(9) 0.0472(7) Uani 1 1 d . . . . .
O8 O 0.40197(12) 0.0333(2) 0.63143(11) 0.0501(8) Uani 1 1 d . . . . .
O9 O 0.34351(9) 0.38246(19) 0.58501(9) 0.0330(5) Uani 1 1 d . . . . .
O10 O 0.37736(13) 0.4852(2) 0.66502(10) 0.0428(8) Uani 0.890(3) 1 d D U P A 1
O11 O 0.43867(12) 0.4465(3) 0.60133(12) 0.0461(8) Uani 0.890(3) 1 d D U P A 1
O12 O 0.35975(12) 0.5671(2) 0.57902(10) 0.0400(7) Uani 0.890(3) 1 d D U P A 1
O13 O 0.3539(9) 0.5416(14) 0.6418(6) 0.040(2) Uani 0.110(3) 1 d D U P A 2
O14 O 0.4329(6) 0.4270(18) 0.6326(8) 0.047(3) Uani 0.110(3) 1 d D U P A 2
O15 O 0.3924(8) 0.5337(15) 0.5596(6) 0.041(2) Uani 0.110(3) 1 d D U P A 2
C1 C 0.16456(17) 0.5243(3) 0.54242(13) 0.0370(8) Uani 1 1 d . . . . .
C2 C 0.1160(2) 0.5819(4) 0.54637(19) 0.0572(12) Uani 1 1 d . . . . .
H2A H 0.086297 0.554391 0.525200 0.086 Uiso 1 1 calc R U . . .
H2B H 0.121339 0.646625 0.535951 0.086 Uiso 1 1 calc R U . . .
H2C H 0.109041 0.581829 0.580515 0.086 Uiso 1 1 calc R U . . .
C3 C 0.17526(19) 0.5179(3) 0.48929(14) 0.0455(10) Uani 1 1 d . . . . .
H3A H 0.205989 0.478619 0.487732 0.068 Uiso 1 1 calc R U . . .
H3B H 0.181541 0.581089 0.477134 0.068 Uiso 1 1 calc R U . . .
H3C H 0.145123 0.490082 0.468905 0.068 Uiso 1 1 calc R U . . .
C4 C 0.21038(19) 0.5666(4) 0.57521(17) 0.0528(11) Uani 1 1 d . . . . .
H4A H 0.203836 0.564598 0.609464 0.079 Uiso 1 1 calc R U . . .
H4B H 0.215082 0.631981 0.565525 0.079 Uiso 1 1 calc R U . . .
H4C H 0.241899 0.530606 0.571894 0.079 Uiso 1 1 calc R U . . .
C5 C 0.06757(14) 0.2802(4) 0.48650(15) 0.0426(10) Uani 1 1 d . . . . .
C6 C 0.04179(17) 0.3604(5) 0.5104(2) 0.0724(18) Uani 1 1 d . . . . .
H6A H 0.051724 0.357623 0.546148 0.109 Uiso 1 1 calc R U . . .
H6B H 0.003902 0.354894 0.502564 0.109 Uiso 1 1 calc R U . . .
H6C H 0.053107 0.420489 0.498063 0.109 Uiso 1 1 calc R U . . .
C7 C 0.05360(16) 0.2843(4) 0.43099(16) 0.0495(11) Uani 1 1 d . . . . .
H7A H 0.067279 0.342528 0.418634 0.074 Uiso 1 1 calc R U . . .
H7B H 0.015676 0.282926 0.422337 0.074 Uiso 1 1 calc R U . . .
H7C H 0.068847 0.230195 0.416176 0.074 Uiso 1 1 calc R U . . .
C8 C 0.05466(18) 0.1849(4) 0.50630(17) 0.0577(13) Uani 1 1 d . . . . .
H8A H 0.068471 0.135351 0.486996 0.087 Uiso 1 1 calc R U . . .
H8B H 0.016816 0.178207 0.503960 0.087 Uiso 1 1 calc R U . . .
H8C H 0.070359 0.179582 0.540754 0.087 Uiso 1 1 calc R U . . .
C9 C 0.14695(19) 0.2729(3) 0.64278(14) 0.0489(11) Uani 1 1 d D U . . .
C10 C 0.1318(8) 0.3702(10) 0.6584(5) 0.069(4) Uani 0.54(3) 1 d D U P B 1
H10A H 0.158135 0.415783 0.651594 0.104 Uiso 0.54(3) 1 calc R U P B 1
H10B H 0.129337 0.370065 0.693677 0.104 Uiso 0.54(3) 1 calc R U P B 1
H10C H 0.097975 0.387559 0.640053 0.104 Uiso 0.54(3) 1 calc R U P B 1
C11 C 0.1119(9) 0.1998(16) 0.6581(8) 0.105(7) Uani 0.54(3) 1 d D U P B 1
H11A H 0.075649 0.217923 0.647489 0.157 Uiso 0.54(3) 1 calc R U P B 1
H11B H 0.117876 0.193516 0.693953 0.157 Uiso 0.54(3) 1 calc R U P B 1
H11C H 0.119025 0.139663 0.642994 0.157 Uiso 0.54(3) 1 calc R U P B 1
C12 C 0.2030(5) 0.2574(13) 0.6641(9) 0.070(5) Uani 0.54(3) 1 d D U P B 1
H12A H 0.215991 0.200344 0.649894 0.105 Uiso 0.54(3) 1 calc R U P B 1
H12B H 0.205689 0.250278 0.699813 0.105 Uiso 0.54(3) 1 calc R U P B 1
H12C H 0.223868 0.311427 0.656391 0.105 Uiso 0.54(3) 1 calc R U P B 1
C13 C 0.1076(9) 0.3456(12) 0.6534(7) 0.065(5) Uani 0.46(3) 1 d D U P B 2
H13A H 0.118388 0.407643 0.643027 0.097 Uiso 0.46(3) 1 calc R U P B 2
H13B H 0.105467 0.346481 0.688674 0.097 Uiso 0.46(3) 1 calc R U P B 2
H13C H 0.073464 0.329823 0.635248 0.097 Uiso 0.46(3) 1 calc R U P B 2
C14 C 0.1311(8) 0.1762(9) 0.6599(9) 0.069(5) Uani 0.46(3) 1 d D U P B 2
H14A H 0.093614 0.167294 0.650326 0.104 Uiso 0.46(3) 1 calc R U P B 2
H14B H 0.139385 0.172096 0.695774 0.104 Uiso 0.46(3) 1 calc R U P B 2
H14C H 0.150128 0.127346 0.644723 0.104 Uiso 0.46(3) 1 calc R U P B 2
C15 C 0.2018(6) 0.296(2) 0.6615(9) 0.085(6) Uani 0.46(3) 1 d D U P B 2
H15A H 0.224751 0.249134 0.649293 0.127 Uiso 0.46(3) 1 calc R U P B 2
H15B H 0.206890 0.294750 0.697473 0.127 Uiso 0.46(3) 1 calc R U P B 2
H15C H 0.210203 0.358391 0.649997 0.127 Uiso 0.46(3) 1 calc R U P B 2
C16 C 0.2672(2) -0.0811(3) 0.65094(15) 0.0469(10) Uani 1 1 d . . . . .
C17 C 0.2258(2) -0.0067(4) 0.6487(2) 0.0617(13) Uani 1 1 d . . . . .
H17A H 0.237196 0.042975 0.672453 0.093 Uiso 1 1 calc R U . . .
H17B H 0.193518 -0.034800 0.656599 0.093 Uiso 1 1 calc R U . . .
H17C H 0.219741 0.020051 0.615529 0.093 Uiso 1 1 calc R U . . .
C18 C 0.2499(2) -0.1616(4) 0.61592(18) 0.0586(12) Uani 1 1 d . . . . .
H18A H 0.243133 -0.137620 0.582209 0.088 Uiso 1 1 calc R U . . .
H18B H 0.218057 -0.189733 0.624867 0.088 Uiso 1 1 calc R U . . .
H18C H 0.277373 -0.209337 0.618151 0.088 Uiso 1 1 calc R U . . .
C19 C 0.2810(3) -0.1187(4) 0.70343(17) 0.0724(17) Uani 1 1 d . . . . .
H19A H 0.306835 -0.169073 0.703768 0.109 Uiso 1 1 calc R U . . .
H19B H 0.249606 -0.143389 0.714932 0.109 Uiso 1 1 calc R U . . .
H19C H 0.295454 -0.067690 0.725136 0.109 Uiso 1 1 calc R U . . .
C20 C 0.36443(19) 0.1519(3) 0.73527(14) 0.0502(11) Uani 1 1 d D U . . .
C21 C 0.3196(4) 0.2154(7) 0.7385(5) 0.082(3) Uani 0.74(2) 1 d D U P C 1
H21A H 0.307480 0.241954 0.706004 0.123 Uiso 0.74(2) 1 calc R U P C 1
H21B H 0.330333 0.266326 0.761696 0.123 Uiso 0.74(2) 1 calc R U P C 1
H21C H 0.291246 0.179694 0.749919 0.123 Uiso 0.74(2) 1 calc R U P C 1
C22 C 0.4085(5) 0.2035(9) 0.7165(4) 0.084(3) Uani 0.74(2) 1 d D U P C 1
H22A H 0.437546 0.160018 0.714884 0.126 Uiso 0.74(2) 1 calc R U P C 1
H22B H 0.420134 0.255352 0.738855 0.126 Uiso 0.74(2) 1 calc R U P C 1
H22C H 0.396576 0.228507 0.683666 0.126 Uiso 0.74(2) 1 calc R U P C 1
C23 C 0.3825(6) 0.1081(8) 0.7850(3) 0.091(4) Uani 0.74(2) 1 d D U P C 1
H23A H 0.354075 0.071373 0.795479 0.136 Uiso 0.74(2) 1 calc R U P C 1
H23B H 0.392918 0.157763 0.809068 0.136 Uiso 0.74(2) 1 calc R U P C 1
H23C H 0.412270 0.066761 0.782571 0.136 Uiso 0.74(2) 1 calc R U P C 1
C24 C 0.3215(8) 0.180(2) 0.7646(10) 0.074(7) Uani 0.26(2) 1 d D U P C 2
H24A H 0.288008 0.178462 0.743183 0.111 Uiso 0.26(2) 1 calc R U P C 2
H24B H 0.328162 0.243276 0.777728 0.111 Uiso 0.26(2) 1 calc R U P C 2
H24C H 0.320727 0.135423 0.791754 0.111 Uiso 0.26(2) 1 calc R U P C 2
C25 C 0.3793(15) 0.2342(16) 0.7065(9) 0.092(8) Uani 0.26(2) 1 d D U P C 2
H25A H 0.404181 0.214047 0.684847 0.138 Uiso 0.26(2) 1 calc R U P C 2
H25B H 0.395188 0.282676 0.729023 0.138 Uiso 0.26(2) 1 calc R U P C 2
H25C H 0.348122 0.259757 0.686572 0.138 Uiso 0.26(2) 1 calc R U P C 2
C26 C 0.4099(10) 0.117(2) 0.7698(10) 0.081(8) Uani 0.26(2) 1 d D U P C 2
H26A H 0.399428 0.061577 0.787450 0.121 Uiso 0.26(2) 1 calc R U P C 2
H26B H 0.422051 0.166212 0.793498 0.121 Uiso 0.26(2) 1 calc R U P C 2
H26C H 0.438055 0.099302 0.751261 0.121 Uiso 0.26(2) 1 calc R U P C 2
C27 C 0.43861(19) -0.0426(4) 0.64462(17) 0.0655(15) Uani 1 1 d D U . . .
C28 C 0.4236(8) -0.0971(17) 0.6895(7) 0.082(5) Uani 0.46(3) 1 d D U P D 1
H28A H 0.428870 -0.056673 0.718675 0.123 Uiso 0.46(3) 1 calc R U P D 1
H28B H 0.445407 -0.153312 0.695383 0.123 Uiso 0.46(3) 1 calc R U P D 1
H28C H 0.386906 -0.115848 0.682924 0.123 Uiso 0.46(3) 1 calc R U P D 1
C29 C 0.4377(10) -0.1063(18) 0.6014(7) 0.084(6) Uani 0.46(3) 1 d D U P D 1
H29A H 0.404652 -0.140750 0.596346 0.126 Uiso 0.46(3) 1 calc R U P D 1
H29B H 0.466594 -0.150968 0.607376 0.126 Uiso 0.46(3) 1 calc R U P D 1
H29C H 0.441119 -0.068990 0.572039 0.126 Uiso 0.46(3) 1 calc R U P D 1
C30 C 0.4907(6) 0.0048(15) 0.6602(10) 0.093(5) Uani 0.46(3) 1 d D U P D 1
H30A H 0.502749 0.034208 0.631553 0.140 Uiso 0.46(3) 1 calc R U P D 1
H30B H 0.516219 -0.042122 0.674205 0.140 Uiso 0.46(3) 1 calc R U P D 1
H30C H 0.486903 0.053035 0.684923 0.140 Uiso 0.46(3) 1 calc R U P D 1
C31 C 0.4413(9) -0.0729(15) 0.6973(4) 0.088(5) Uani 0.54(3) 1 d D U P D 2
H31A H 0.454714 -0.021088 0.718967 0.131 Uiso 0.54(3) 1 calc R U P D 2
H31B H 0.464525 -0.127252 0.703342 0.131 Uiso 0.54(3) 1 calc R U P D 2
H31C H 0.406419 -0.090156 0.704039 0.131 Uiso 0.54(3) 1 calc R U P D 2
C32 C 0.4226(7) -0.1258(11) 0.6101(6) 0.062(4) Uani 0.54(3) 1 d D U P D 2
H32A H 0.388800 -0.150095 0.616446 0.092 Uiso 0.54(3) 1 calc R U P D 2
H32B H 0.448781 -0.175625 0.615967 0.092 Uiso 0.54(3) 1 calc R U P D 2
H32C H 0.419889 -0.104767 0.575885 0.092 Uiso 0.54(3) 1 calc R U P D 2
C33 C 0.4911(4) -0.0056(12) 0.6337(9) 0.096(5) Uani 0.54(3) 1 d D U P D 2
H33A H 0.488875 0.008641 0.598542 0.144 Uiso 0.54(3) 1 calc R U P D 2
H33B H 0.517946 -0.053465 0.642605 0.144 Uiso 0.54(3) 1 calc R U P D 2
H33C H 0.500180 0.051588 0.652803 0.144 Uiso 0.54(3) 1 calc R U P D 2
C34 C 0.3417(2) 0.5244(4) 0.69490(17) 0.0483(12) Uani 0.890(3) 1 d D U P A 1
C35 C 0.3695(3) 0.5078(5) 0.7478(2) 0.073(2) Uani 0.890(3) 1 d D U P A 1
H35A H 0.374719 0.440214 0.753402 0.110 Uiso 0.890(3) 1 calc R U P A 1
H35B H 0.347964 0.532869 0.771417 0.110 Uiso 0.890(3) 1 calc R U P A 1
H35C H 0.403244 0.539733 0.752139 0.110 Uiso 0.890(3) 1 calc R U P A 1
C36 C 0.2919(2) 0.4661(5) 0.6872(2) 0.0697(17) Uani 0.890(3) 1 d D U P A 1
H36A H 0.276243 0.470019 0.652647 0.105 Uiso 0.890(3) 1 calc R U P A 1
H36B H 0.267393 0.490461 0.708136 0.105 Uiso 0.890(3) 1 calc R U P A 1
H36C H 0.300141 0.400417 0.695716 0.105 Uiso 0.890(3) 1 calc R U P A 1
C37 C 0.3314(3) 0.6257(5) 0.6852(3) 0.0805(19) Uani 0.890(3) 1 d D U P A 1
H37A H 0.364036 0.660963 0.692128 0.121 Uiso 0.890(3) 1 calc R U P A 1
H37B H 0.306704 0.648582 0.706373 0.121 Uiso 0.890(3) 1 calc R U P A 1
H37C H 0.316657 0.634375 0.650680 0.121 Uiso 0.890(3) 1 calc R U P A 1
C38 C 0.4869(2) 0.4674(5) 0.63214(19) 0.0549(14) Uani 0.890(3) 1 d D U P A 1
C39 C 0.4932(2) 0.3985(5) 0.6755(2) 0.0694(18) Uani 0.890(3) 1 d D U P A 1
H39A H 0.463537 0.404893 0.693721 0.104 Uiso 0.890(3) 1 calc R U P A 1
H39B H 0.525468 0.412579 0.697258 0.104 Uiso 0.890(3) 1 calc R U P A 1
H39C H 0.494564 0.334119 0.663078 0.104 Uiso 0.890(3) 1 calc R U P A 1
C40 C 0.4875(3) 0.5687(5) 0.6501(2) 0.073(2) Uani 0.890(3) 1 d D U P A 1
H40A H 0.483976 0.611415 0.621859 0.110 Uiso 0.890(3) 1 calc R U P A 1
H40B H 0.520477 0.581331 0.671210 0.110 Uiso 0.890(3) 1 calc R U P A 1
H40C H 0.458534 0.578683 0.668874 0.110 Uiso 0.890(3) 1 calc R U P A 1
C41 C 0.5299(2) 0.4508(6) 0.6004(3) 0.0675(19) Uani 0.890(3) 1 d D U P A 1
H41A H 0.529677 0.384732 0.590300 0.101 Uiso 0.890(3) 1 calc R U P A 1
H41B H 0.563725 0.466154 0.619303 0.101 Uiso 0.890(3) 1 calc R U P A 1
H41C H 0.523923 0.490950 0.571145 0.101 Uiso 0.890(3) 1 calc R U P A 1
C42 C 0.3616(2) 0.6008(4) 0.52973(16) 0.0451(11) Uani 0.890(3) 1 d D U P A 1
C43 C 0.4165(2) 0.6264(5) 0.5233(2) 0.0658(16) Uani 0.890(3) 1 d D U P A 1
H43A H 0.429274 0.675667 0.546853 0.099 Uiso 0.890(3) 1 calc R U P A 1
H43B H 0.417171 0.649497 0.489767 0.099 Uiso 0.890(3) 1 calc R U P A 1
H43C H 0.438805 0.570821 0.528992 0.099 Uiso 0.890(3) 1 calc R U P A 1
C44 C 0.3264(3) 0.6861(4) 0.5235(2) 0.0581(15) Uani 0.890(3) 1 d D U P A 1
H44A H 0.290408 0.666733 0.524653 0.087 Uiso 0.890(3) 1 calc R U P A 1
H44B H 0.328947 0.715850 0.491719 0.087 Uiso 0.890(3) 1 calc R U P A 1
H44C H 0.337222 0.731028 0.549986 0.087 Uiso 0.890(3) 1 calc R U P A 1
C45 C 0.3405(2) 0.5247(5) 0.49258(19) 0.0558(14) Uani 0.890(3) 1 d D U P A 1
H45A H 0.364457 0.471145 0.495333 0.084 Uiso 0.890(3) 1 calc R U P A 1
H45B H 0.337297 0.550519 0.459230 0.084 Uiso 0.890(3) 1 calc R U P A 1
H45C H 0.306239 0.503916 0.499461 0.084 Uiso 0.890(3) 1 calc R U P A 1
C46 C 0.3510(13) 0.550(2) 0.6931(8) 0.051(3) Uani 0.110(3) 1 d D U P A 2
C47 C 0.2934(14) 0.539(3) 0.6798(18) 0.068(6) Uani 0.110(3) 1 d D U P A 2
H47A H 0.278651 0.596875 0.664449 0.103 Uiso 0.110(3) 1 calc R U P A 2
H47B H 0.277666 0.526167 0.709596 0.103 Uiso 0.110(3) 1 calc R U P A 2
H47C H 0.286067 0.486441 0.656798 0.103 Uiso 0.110(3) 1 calc R U P A 2
C48 C 0.3708(17) 0.649(2) 0.6960(16) 0.058(6) Uani 0.110(3) 1 d D U P A 2
H48A H 0.408019 0.649232 0.708776 0.087 Uiso 0.110(3) 1 calc R U P A 2
H48B H 0.351857 0.685597 0.718053 0.087 Uiso 0.110(3) 1 calc R U P A 2
H48C H 0.365485 0.677337 0.663197 0.087 Uiso 0.110(3) 1 calc R U P A 2
C49 C 0.3772(17) 0.485(3) 0.7318(15) 0.056(6) Uani 0.110(3) 1 d D U P A 2
H49A H 0.393109 0.432423 0.715992 0.084 Uiso 0.110(3) 1 calc R U P A 2
H49B H 0.351355 0.459882 0.751277 0.084 Uiso 0.110(3) 1 calc R U P A 2
H49C H 0.404119 0.518851 0.753264 0.084 Uiso 0.110(3) 1 calc R U P A 2
C50 C 0.4865(10) 0.455(3) 0.6445(13) 0.054(3) Uani 0.110(3) 1 d D U P A 2
C51 C 0.490(2) 0.547(3) 0.6731(16) 0.064(6) Uani 0.110(3) 1 d D U P A 2
H51A H 0.462708 0.590260 0.658107 0.096 Uiso 0.110(3) 1 calc R U P A 2
H51B H 0.524113 0.575906 0.672444 0.096 Uiso 0.110(3) 1 calc R U P A 2
H51C H 0.484956 0.534907 0.707269 0.096 Uiso 0.110(3) 1 calc R U P A 2
C52 C 0.5146(19) 0.377(3) 0.6760(17) 0.061(6) Uani 0.110(3) 1 d D U P A 2
H52A H 0.527820 0.402427 0.708555 0.092 Uiso 0.110(3) 1 calc R U P A 2
H52B H 0.543749 0.353964 0.660266 0.092 Uiso 0.110(3) 1 calc R U P A 2
H52C H 0.490324 0.325813 0.679344 0.092 Uiso 0.110(3) 1 calc R U P A 2
C53 C 0.5113(17) 0.468(4) 0.5976(14) 0.053(6) Uani 0.110(3) 1 d D U P A 2
H53A H 0.519158 0.406425 0.584564 0.079 Uiso 0.110(3) 1 calc R U P A 2
H53B H 0.543544 0.504340 0.605150 0.079 Uiso 0.110(3) 1 calc R U P A 2
H53C H 0.487093 0.501850 0.573146 0.079 Uiso 0.110(3) 1 calc R U P A 2
C54 C 0.3560(10) 0.573(2) 0.5200(9) 0.047(3) Uani 0.110(3) 1 d D U P A 2
C55 C 0.3283(17) 0.657(3) 0.5387(16) 0.052(6) Uani 0.110(3) 1 d D U P A 2
H55A H 0.311511 0.637721 0.566917 0.078 Uiso 0.110(3) 1 calc R U P A 2
H55B H 0.301999 0.680278 0.512500 0.078 Uiso 0.110(3) 1 calc R U P A 2
H55C H 0.353741 0.706506 0.548751 0.078 Uiso 0.110(3) 1 calc R U P A 2
C56 C 0.3135(15) 0.510(3) 0.4925(15) 0.047(6) Uani 0.110(3) 1 d D U P A 2
H56A H 0.326549 0.445286 0.491183 0.071 Uiso 0.110(3) 1 calc R U P A 2
H56B H 0.303759 0.533516 0.459010 0.071 Uiso 0.110(3) 1 calc R U P A 2
H56C H 0.282878 0.510230 0.509770 0.071 Uiso 0.110(3) 1 calc R U P A 2
C57 C 0.3886(15) 0.609(3) 0.4821(13) 0.052(5) Uani 0.110(3) 1 d D U P A 2
H57A H 0.414157 0.654158 0.497573 0.078 Uiso 0.110(3) 1 calc R U P A 2
H57B H 0.365974 0.639099 0.455156 0.078 Uiso 0.110(3) 1 calc R U P A 2
H57C H 0.406855 0.555874 0.469123 0.078 Uiso 0.110(3) 1 calc R U P A 2

loop_
_atom_site_aniso_label
_atom_site_aniso_U_11
_atom_site_aniso_U_22
_atom_site_aniso_U_33
_atom_site_aniso_U_23
_atom_site_aniso_U_13
_atom_site_aniso_U_12
Pr1 0.02071(10) 0.02446(11) 0.01816(9) -0.00102(6) 0.00454(6) -0.00109(7)
Si02 0.0243(4) 0.0290(5) 0.0217(4) 0.0001(3) 0.0093(3) 0.0017(4)
Si03 0.0332(5) 0.0350(5) 0.0275(4) -0.0083(4) 0.0083(3) -0.0095(4)
Si04 0.0388(5) 0.0359(6) 0.0233(4) 0.0030(4) 0.0037(4) 0.0093(4)
O1 0.0233(10) 0.0284(13) 0.0233(10) 0.0012(9) 0.0081(8) 0.0004(10)
O2 0.0387(13) 0.0299(14) 0.0292(11) -0.0007(10) 0.0114(10) 0.0066(11)
O3 0.0207(11) 0.0404(15) 0.0283(11) -0.0051(10) 0.0087(9) -0.0023(10)
O4 0.0448(15) 0.0415(16) 0.0290(13) 0.0057(11) 0.0193(11) -0.0002(12)
O5 0.0332(12) 0.0317(13) 0.0275(11) 0.0054(10) 0.0078(9) 0.0040(11)
O6 0.0530(16) 0.0365(15) 0.0296(12) -0.0003(11) 0.0111(11) 0.0040(13)
O7 0.074(2) 0.0415(17) 0.0251(12) 0.0028(11) 0.0030(12) 0.0019(15)
O8 0.0417(16) 0.059(2) 0.0483(16) 0.0031(15) 0.0029(12) 0.0208(15)
O9 0.0299(12) 0.0322(14) 0.0373(12) -0.0073(11) 0.0063(10) -0.0081(11)
O10 0.0471(17) 0.0515(19) 0.0306(14) -0.0057(13) 0.0082(12) -0.0018(15)
O11 0.0339(15) 0.063(2) 0.0414(16) -0.0155(15) 0.0048(12) -0.0092(15)
O12 0.0480(17) 0.0434(17) 0.0306(13) 0.0000(12) 0.0126(12) -0.0057(14)
O13 0.051(4) 0.044(5) 0.031(4) -0.009(4) 0.018(4) -0.005(4)
O14 0.036(4) 0.063(5) 0.042(4) -0.014(4) 0.007(4) -0.009(4)
O15 0.044(4) 0.045(5) 0.036(4) 0.000(4) 0.017(4) -0.011(4)
C1 0.050(2) 0.028(2) 0.0336(18) -0.0004(15) 0.0075(16) 0.0025(17)
C2 0.062(3) 0.044(3) 0.067(3) 0.003(2) 0.016(2) 0.015(2)
C3 0.059(3) 0.046(3) 0.0327(19) 0.0065(18) 0.0111(17) 0.003(2)
C4 0.056(3) 0.053(3) 0.049(2) -0.010(2) 0.006(2) -0.012(2)
C5 0.0200(16) 0.063(3) 0.046(2) -0.015(2) 0.0081(15) -0.0057(18)
C6 0.026(2) 0.105(5) 0.086(4) -0.043(4) 0.007(2) 0.011(3)
C7 0.0299(19) 0.070(3) 0.046(2) -0.008(2) -0.0028(16) 0.000(2)
C8 0.044(2) 0.081(4) 0.052(2) -0.010(2) 0.0157(19) -0.030(3)
C9 0.067(3) 0.058(3) 0.0245(18) 0.0080(18) 0.0155(18) 0.009(2)
C10 0.071(9) 0.106(11) 0.035(4) 0.009(6) 0.023(6) 0.030(7)
C11 0.139(15) 0.128(14) 0.059(8) 0.008(11) 0.053(11) -0.053(12)
C12 0.083(8) 0.050(8) 0.068(8) -0.015(7) -0.020(6) 0.016(6)
C13 0.090(12) 0.063(9) 0.055(8) 0.007(6) 0.058(9) 0.026(8)
C14 0.090(10) 0.070(8) 0.061(7) 0.036(6) 0.057(8) 0.030(8)
C15 0.108(12) 0.103(16) 0.038(7) -0.006(12) -0.008(7) 0.006(11)
C16 0.068(3) 0.039(2) 0.037(2) -0.0014(17) 0.0181(19) -0.002(2)
C17 0.059(3) 0.054(3) 0.075(3) -0.012(3) 0.022(2) -0.001(3)
C18 0.080(4) 0.044(3) 0.053(3) -0.007(2) 0.013(2) -0.005(3)
C19 0.123(5) 0.059(3) 0.039(2) 0.005(2) 0.024(3) -0.009(3)
C20 0.067(3) 0.047(3) 0.0335(19) -0.0066(18) -0.0010(19) 0.008(2)
C21 0.084(6) 0.067(6) 0.088(8) -0.032(6) -0.012(5) 0.029(5)
C22 0.089(7) 0.092(8) 0.070(6) -0.032(5) 0.011(5) -0.029(6)
C23 0.145(11) 0.078(6) 0.039(4) -0.006(4) -0.024(5) 0.011(7)
C24 0.073(12) 0.086(16) 0.059(12) -0.027(12) -0.003(11) 0.016(12)
C25 0.13(2) 0.080(15) 0.064(13) -0.031(12) -0.006(15) -0.027(15)
C26 0.085(15) 0.080(14) 0.072(14) -0.024(13) -0.009(12) 0.000(14)
C27 0.056(3) 0.082(4) 0.055(3) -0.006(3) -0.008(2) 0.039(3)
C28 0.080(10) 0.093(11) 0.065(8) 0.006(8) -0.019(7) 0.055(8)
C29 0.080(11) 0.107(11) 0.063(9) -0.009(8) 0.006(7) 0.038(9)
C30 0.061(7) 0.117(10) 0.094(11) -0.001(10) -0.019(8) 0.029(8)
C31 0.095(11) 0.111(11) 0.044(5) -0.011(6) -0.032(6) 0.059(8)
C32 0.071(9) 0.066(7) 0.049(6) -0.006(5) 0.011(5) 0.034(6)
C33 0.045(5) 0.114(9) 0.122(11) -0.025(10) -0.014(7) 0.033(6)
C34 0.061(3) 0.054(3) 0.034(2) -0.007(2) 0.0211(19) 0.000(2)
C35 0.097(5) 0.088(5) 0.037(3) -0.010(3) 0.012(3) 0.008(4)
C36 0.054(3) 0.095(5) 0.063(3) 0.027(3) 0.018(3) -0.002(3)
C37 0.113(5) 0.058(4) 0.071(4) -0.004(3) 0.015(4) 0.010(4)
C38 0.031(2) 0.080(3) 0.052(3) -0.014(3) 0.001(2) -0.012(2)
C39 0.047(3) 0.099(5) 0.058(3) -0.008(3) -0.007(3) 0.000(3)
C40 0.055(3) 0.094(5) 0.068(4) -0.031(4) -0.001(3) -0.026(4)
C41 0.034(3) 0.093(5) 0.076(4) -0.017(3) 0.007(3) -0.009(3)
C42 0.055(3) 0.050(3) 0.033(2) 0.004(2) 0.0160(18) -0.001(2)
C43 0.056(3) 0.091(4) 0.054(3) 0.012(3) 0.019(2) -0.016(3)
C44 0.078(4) 0.052(3) 0.047(3) 0.011(3) 0.019(3) 0.000(3)
C45 0.063(3) 0.068(4) 0.035(2) 0.000(2) 0.002(3) -0.003(3)
C46 0.062(5) 0.056(5) 0.038(5) -0.006(5) 0.014(5) -0.001(5)
C47 0.079(10) 0.068(10) 0.060(10) -0.005(10) 0.015(10) -0.004(10)
C48 0.082(11) 0.052(11) 0.045(10) -0.011(10) 0.023(10) 0.002(11)
C49 0.066(10) 0.061(10) 0.044(10) -0.018(10) 0.018(10) 0.004(10)
C50 0.033(5) 0.076(5) 0.051(5) -0.015(5) 0.005(5) -0.013(5)
C51 0.045(11) 0.082(12) 0.062(12) -0.026(11) -0.001(12) -0.022(11)
C52 0.041(11) 0.089(12) 0.055(11) -0.010(11) 0.006(11) -0.005(11)
C53 0.023(10) 0.076(10) 0.059(10) -0.024(9) 0.004(9) -0.019(10)
C54 0.053(5) 0.052(5) 0.038(5) 0.002(5) 0.017(5) -0.007(5)
C55 0.064(10) 0.055(10) 0.039(10) 0.006(10) 0.019(9) 0.002(10)
C56 0.056(11) 0.055(11) 0.032(10) -0.005(10) 0.010(11) -0.006(11)
C57 0.056(9) 0.064(10) 0.042(9) 0.013(9) 0.028(9) -0.007(9)

loop_
_atom_type_symbol
_atom_type_description
_atom_type_scat_dispersion_real
_atom_type_scat_dispersion_imag
_atom_type_scat_source
C C 0.0181 0.0091 'International Tables Vol C Tables 4.2.6.8 and 6.1.1.4'
H H 0.0000 0.0000 'International Tables Vol C Tables 4.2.6.8 and 6.1.1.4'
O O 0.0492 0.0322 'International Tables Vol C Tables 4.2.6.8 and 6.1.1.4'
Pr Pr -2.4164 10.2820 'International Tables Vol C Tables 4.2.6.8 and 6.1.1.4'
Si Si 0.2541 0.3302 'International Tables Vol C Tables 4.2.6.8 and 6.1.1.4'

loop_
_exptl_crystal_face_index_h
_exptl_crystal_face_index_k
_exptl_crystal_face_index_l
_exptl_crystal_face_perp_dist
0 0 -1 0.0343
0 -2 -1 0.0721
0 -1 -1 0.0686
-1 1 -1 0.0669
1 0 -2 0.0349
1 0 0 0.0288
1 0 2 0.0418
-16 0 -4 0.0445
1 1 -1 0.0579
-2 0 18 0.0475
-4 5 15 0.0607
-16 2 6 0.0456
1 -1 2 0.0487
-16 -1 -2 0.0406
-8 -2 16 0.0601

loop_
_geom_angle_atom_site_label_1
_geom_angle_atom_site_label_2
_geom_angle_atom_site_label_3
_geom_angle
_geom_angle_site_symmetry_1
_geom_angle_site_symmetry_3
_geom_angle_publ_flag
Si02 Pr1 Pr1 63.343(16) 7_556 7_556 ?
O1 Pr1 Pr1 34.60(5) 7_556 7_556 ?
O1 Pr1 Pr1 36.90(5) . 7_556 ?
O1 Pr1 Si02 100.09(5) . 7_556 ?
O1 Pr1 Si02 29.03(5) 7_556 7_556 ?
O1 Pr1 O1 71.50(8) . 7_556 ?
O1 Pr1 O3 128.85(7) . 7_556 ?
O1 Pr1 O3 59.21(7) 7_556 7_556 ?
O3 Pr1 Pr1 92.96(5) 7_556 7_556 ?
O3 Pr1 Si02 30.28(5) 7_556 7_556 ?
O5 Pr1 Pr1 123.52(7) . 7_556 ?
O5 Pr1 Si02 108.30(7) . 7_556 ?
O5 Pr1 O1 116.74(9) . 7_556 ?
O5 Pr1 O1 116.52(8) . . ?
O5 Pr1 O3 98.02(9) . 7_556 ?
O9 Pr1 Pr1 122.71(7) . 7_556 ?
O9 Pr1 Si02 116.85(7) . 7_556 ?
O9 Pr1 O1 104.15(9) . . ?
O9 Pr1 O1 128.48(8) . 7_556 ?
O9 Pr1 O3 96.46(9) . 7_556 ?
O9 Pr1 O5 110.82(10) . . ?
O1 Si02 Pr1 49.11(8) . 7_556 ?
O1 Si02 O3 98.69(11) . . ?
O2 Si02 Pr1 126.14(9) . 7_556 ?
O2 Si02 O1 116.44(14) . . ?
O2 Si02 O3 112.95(14) . . ?
O3 Si02 Pr1 49.78(8) . 7_556 ?
O4 Si02 Pr1 127.06(11) . 7_556 ?
O4 Si02 O1 115.80(14) . . ?
O4 Si02 O2 106.28(14) . . ?
O4 Si02 O3 106.27(15) . . ?
O9 Si03 O10 112.65(16) . . ?
O9 Si03 O11 108.74(16) . . ?
O9 Si03 O12 111.76(16) . . ?
O9 Si03 O13 117.6(9) . . ?
O9 Si03 O14 107.3(10) . . ?
O9 Si03 O15 108.3(8) . . ?
O11 Si03 O10 105.49(17) . . ?
O11 Si03 O12 111.13(18) . . ?
O12 Si03 O10 106.91(17) . . ?
O13 Si03 O15 105.1(9) . . ?
O14 Si03 O13 111.6(9) . . ?
O14 Si03 O15 106.4(9) . . ?
O5 Si04 O6 113.99(14) . . ?
O5 Si04 O7 113.48(15) . . ?
O5 Si04 O8 107.61(15) . . ?
O6 Si04 O7 105.34(15) . . ?
O8 Si04 O6 104.27(17) . . ?
O8 Si04 O7 111.84(17) . . ?
Pr1 O1 Pr1 108.50(8) . 7_556 ?
Si02 O1 Pr1 147.94(12) . . ?
Si02 O1 Pr1 101.85(10) . 7_556 ?
C1 O2 Si02 138.4(2) . . ?
Si02 O3 Pr1 99.94(10) . 7_556 ?
C5 O3 Pr1 129.9(2) . 7_556 ?
C5 O3 Si02 129.5(2) . . ?
C9 O4 Si02 135.3(3) . . ?
Si04 O5 Pr1 165.42(15) . . ?
C16 O6 Si04 133.1(3) . . ?
C20 O7 Si04 133.3(3) . . ?
C27 O8 Si04 132.8(3) . . ?
Si03 O9 Pr1 171.38(16) . . ?
C34 O10 Si03 136.4(3) . . ?
C38 O11 Si03 132.6(3) . . ?
C42 O12 Si03 132.2(3) . . ?
C46 O13 Si03 137(2) . . ?
C50 O14 Si03 139(2) . . ?
C54 O15 Si03 127.3(18) . . ?
O2 C1 C2 106.3(3) . . ?
O2 C1 C3 110.9(3) . . ?
O2 C1 C4 107.5(3) . . ?
C2 C1 C3 111.3(4) . . ?
C4 C1 C2 109.5(4) . . ?
C4 C1 C3 111.1(4) . . ?
C1 C2 H2A 109.5 . . ?
C1 C2 H2B 109.5 . . ?
C1 C2 H2C 109.5 . . ?
H2A C2 H2B 109.5 . . ?
H2A C2 H2C 109.5 . . ?
H2B C2 H2C 109.5 . . ?
C1 C3 H3A 109.5 . . ?
C1 C3 H3B 109.5 . . ?
C1 C3 H3C 109.5 . . ?
H3A C3 H3B 109.5 . . ?
H3A C3 H3C 109.5 . . ?
H3B C3 H3C 109.5 . . ?
C1 C4 H4A 109.5 . . ?
C1 C4 H4B 109.5 . . ?
C1 C4 H4C 109.5 . . ?
H4A C4 H4B 109.5 . . ?
H4A C4 H4C 109.5 . . ?
H4B C4 H4C 109.5 . . ?
O3 C5 C6 109.2(3) . . ?
O3 C5 C7 105.1(3) . . ?
O3 C5 C8 108.1(4) . . ?
C6 C5 C7 110.4(4) . . ?
C8 C5 C6 112.6(4) . . ?
C8 C5 C7 111.2(4) . . ?
C5 C6 H6A 109.5 . . ?
C5 C6 H6B 109.5 . . ?
C5 C6 H6C 109.5 . . ?
H6A C6 H6B 109.5 . . ?
H6A C6 H6C 109.5 . . ?
H6B C6 H6C 109.5 . . ?
C5 C7 H7A 109.5 . . ?
C5 C7 H7B 109.5 . . ?
C5 C7 H7C 109.5 . . ?
H7A C7 H7B 109.5 . . ?
H7A C7 H7C 109.5 . . ?
H7B C7 H7C 109.5 . . ?
C5 C8 H8A 109.5 . . ?
C5 C8 H8B 109.5 . . ?
C5 C8 H8C 109.5 . . ?
H8A C8 H8B 109.5 . . ?
H8A C8 H8C 109.5 . . ?
H8B C8 H8C 109.5 . . ?
O4 C9 C10 113.3(6) . . ?
O4 C9 C11 105.5(9) . . ?
O4 C9 C12 106.6(11) . . ?
O4 C9 C13 108.7(8) . . ?
O4 C9 C14 104.0(10) . . ?
O4 C9 C15 106.3(10) . . ?
C11 C9 C10 111.5(8) . . ?
C11 C9 C12 112.6(10) . . ?
C12 C9 C10 107.4(8) . . ?
C13 C9 C14 109.8(7) . . ?
C15 C9 C13 115.2(9) . . ?
C15 C9 C14 112.2(10) . . ?
C9 C10 H10A 109.5 . . ?
C9 C10 H10B 109.5 . . ?
C9 C10 H10C 109.5 . . ?
H10A C10 H10B 109.5 . . ?
H10A C10 H10C 109.5 . . ?
H10B C10 H10C 109.5 . . ?
C9 C11 H11A 109.5 . . ?
C9 C11 H11B 109.5 . . ?
C9 C11 H11C 109.5 . . ?
H11A C11 H11B 109.5 . . ?
H11A C11 H11C 109.5 . . ?
H11B C11 H11C 109.5 . . ?
C9 C12 H12A 109.5 . . ?
C9 C12 H12B 109.5 . . ?
C9 C12 H12C 109.5 . . ?
H12A C12 H12B 109.5 . . ?
H12A C12 H12C 109.5 . . ?
H12B C12 H12C 109.5 . . ?
C9 C13 H13A 109.5 . . ?
C9 C13 H13B 109.5 . . ?
C9 C13 H13C 109.5 . . ?
H13A C13 H13B 109.5 . . ?
H13A C13 H13C 109.5 . . ?
H13B C13 H13C 109.5 . . ?
C9 C14 H14A 109.5 . . ?
C9 C14 H14B 109.5 . . ?
C9 C14 H14C 109.5 . . ?
H14A C14 H14B 109.5 . . ?
H14A C14 H14C 109.5 . . ?
H14B C14 H14C 109.5 . . ?
C9 C15 H15A 109.5 . . ?
C9 C15 H15B 109.5 . . ?
C9 C15 H15C 109.5 . . ?
H15A C15 H15B 109.5 . . ?
H15A C15 H15C 109.5 . . ?
H15B C15 H15C 109.5 . . ?
O6 C16 C17 110.0(4) . . ?
O6 C16 C18 105.6(3) . . ?
O6 C16 C19 109.5(4) . . ?
C17 C16 C18 110.9(4) . . ?
C17 C16 C19 110.8(4) . . ?
C18 C16 C19 110.0(4) . . ?
C16 C17 H17A 109.5 . . ?
C16 C17 H17B 109.5 . . ?
C16 C17 H17C 109.5 . . ?
H17A C17 H17B 109.5 . . ?
H17A C17 H17C 109.5 . . ?
H17B C17 H17C 109.5 . . ?
C16 C18 H18A 109.5 . . ?
C16 C18 H18B 109.5 . . ?
C16 C18 H18C 109.5 . . ?
H18A C18 H18B 109.5 . . ?
H18A C18 H18C 109.5 . . ?
H18B C18 H18C 109.5 . . ?
C16 C19 H19A 109.5 . . ?
C16 C19 H19B 109.5 . . ?
C16 C19 H19C 109.5 . . ?
H19A C19 H19B 109.5 . . ?
H19A C19 H19C 109.5 . . ?
H19B C19 H19C 109.5 . . ?
O7 C20 C21 106.7(5) . . ?
O7 C20 C22 112.1(5) . . ?
O7 C20 C23 105.7(5) . . ?
O7 C20 C24 107.5(11) . . ?
O7 C20 C25 111.4(11) . . ?
O7 C20 C26 107.9(12) . . ?
C21 C20 C22 111.3(6) . . ?
C21 C20 C23 110.0(6) . . ?
C22 C20 C23 110.7(6) . . ?
C25 C20 C24 109.9(11) . . ?
C25 C20 C26 111.1(11) . . ?
C26 C20 C24 108.8(10) . . ?
C20 C21 H21A 109.5 . . ?
C20 C21 H21B 109.5 . . ?
C20 C21 H21C 109.5 . . ?
H21A C21 H21B 109.5 . . ?
H21A C21 H21C 109.5 . . ?
H21B C21 H21C 109.5 . . ?
C20 C22 H22A 109.5 . . ?
C20 C22 H22B 109.5 . . ?
C20 C22 H22C 109.5 . . ?
H22A C22 H22B 109.5 . . ?
H22A C22 H22C 109.5 . . ?
H22B C22 H22C 109.5 . . ?
C20 C23 H23A 109.5 . . ?
C20 C23 H23B 109.5 . . ?
C20 C23 H23C 109.5 . . ?
H23A C23 H23B 109.5 . . ?
H23A C23 H23C 109.5 . . ?
H23B C23 H23C 109.5 . . ?
C20 C24 H24A 109.5 . . ?
C20 C24 H24B 109.5 . . ?
C20 C24 H24C 109.5 . . ?
H24A C24 H24B 109.5 . . ?
H24A C24 H24C 109.5 . . ?
H24B C24 H24C 109.5 . . ?
C20 C25 H25A 109.5 . . ?
C20 C25 H25B 109.5 . . ?
C20 C25 H25C 109.5 . . ?
H25A C25 H25B 109.5 . . ?
H25A C25 H25C 109.5 . . ?
H25B C25 H25C 109.5 . . ?
C20 C26 H26A 109.5 . . ?
C20 C26 H26B 109.5 . . ?
C20 C26 H26C 109.5 . . ?
H26A C26 H26B 109.5 . . ?
H26A C26 H26C 109.5 . . ?
H26B C26 H26C 109.5 . . ?
O8 C27 C28 110.0(8) . . ?
O8 C27 C29 108.4(11) . . ?
O8 C27 C30 105.5(9) . . ?
O8 C27 C31 113.2(8) . . ?
O8 C27 C32 107.9(8) . . ?
O8 C27 C33 105.4(8) . . ?
C29 C27 C28 110.6(10) . . ?
C29 C27 C30 114.2(9) . . ?
C30 C27 C28 108.1(8) . . ?
C31 C27 C32 110.2(9) . . ?
C31 C27 C33 111.5(7) . . ?
C33 C27 C32 108.4(8) . . ?
C27 C28 H28A 109.5 . . ?
C27 C28 H28B 109.5 . . ?
C27 C28 H28C 109.5 . . ?
H28A C28 H28B 109.5 . . ?
H28A C28 H28C 109.5 . . ?
H28B C28 H28C 109.5 . . ?
C27 C29 H29A 109.5 . . ?
C27 C29 H29B 109.5 . . ?
C27 C29 H29C 109.5 . . ?
H29A C29 H29B 109.5 . . ?
H29A C29 H29C 109.5 . . ?
H29B C29 H29C 109.5 . . ?
C27 C30 H30A 109.5 . . ?
C27 C30 H30B 109.5 . . ?
C27 C30 H30C 109.5 . . ?
H30A C30 H30B 109.5 . . ?
H30A C30 H30C 109.5 . . ?
H30B C30 H30C 109.5 . . ?
C27 C31 H31A 109.5 . . ?
C27 C31 H31B 109.5 . . ?
C27 C31 H31C 109.5 . . ?
H31A C31 H31B 109.5 . . ?
H31A C31 H31C 109.5 . . ?
H31B C31 H31C 109.5 . . ?
C27 C32 H32A 109.5 . . ?
C27 C32 H32B 109.5 . . ?
C27 C32 H32C 109.5 . . ?
H32A C32 H32B 109.5 . . ?
H32A C32 H32C 109.5 . . ?
H32B C32 H32C 109.5 . . ?
C27 C33 H33A 109.5 . . ?
C27 C33 H33B 109.5 . . ?
C27 C33 H33C 109.5 . . ?
H33A C33 H33B 109.5 . . ?
H33A C33 H33C 109.5 . . ?
H33B C33 H33C 109.5 . . ?
O10 C34 C35 103.1(4) . . ?
O10 C34 C36 108.1(4) . . ?
O10 C34 C37 113.0(5) . . ?
C36 C34 C35 108.7(5) . . ?
C37 C34 C35 111.5(5) . . ?
C37 C34 C36 112.0(5) . . ?
C34 C35 H35A 109.5 . . ?
C34 C35 H35B 109.5 . . ?
C34 C35 H35C 109.5 . . ?
H35A C35 H35B 109.5 . . ?
H35A C35 H35C 109.5 . . ?
H35B C35 H35C 109.5 . . ?
C34 C36 H36A 109.5 . . ?
C34 C36 H36B 109.5 . . ?
C34 C36 H36C 109.5 . . ?
H36A C36 H36B 109.5 . . ?
H36A C36 H36C 109.5 . . ?
H36B C36 H36C 109.5 . . ?
C34 C37 H37A 109.5 . . ?
C34 C37 H37B 109.5 . . ?
C34 C37 H37C 109.5 . . ?
H37A C37 H37B 109.5 . . ?
H37A C37 H37C 109.5 . . ?
H37B C37 H37C 109.5 . . ?
O11 C38 C39 108.2(5) . . ?
O11 C38 C40 110.8(5) . . ?
O11 C38 C41 106.0(4) . . ?
C40 C38 C39 111.0(5) . . ?
C40 C38 C41 110.9(5) . . ?
C41 C38 C39 109.8(5) . . ?
C38 C39 H39A 109.5 . . ?
C38 C39 H39B 109.5 . . ?
C38 C39 H39C 109.5 . . ?
H39A C39 H39B 109.5 . . ?
H39A C39 H39C 109.5 . . ?
H39B C39 H39C 109.5 . . ?
C38 C40 H40A 109.5 . . ?
C38 C40 H40B 109.5 . . ?
C38 C40 H40C 109.5 . . ?
H40A C40 H40B 109.5 . . ?
H40A C40 H40C 109.5 . . ?
H40B C40 H40C 109.5 . . ?
C38 C41 H41A 109.5 . . ?
C38 C41 H41B 109.5 . . ?
C38 C41 H41C 109.5 . . ?
H41A C41 H41B 109.5 . . ?
H41A C41 H41C 109.5 . . ?
H41B C41 H41C 109.5 . . ?
O12 C42 C43 110.3(4) . . ?
O12 C42 C44 105.9(4) . . ?
O12 C42 C45 109.5(4) . . ?
C43 C42 C44 111.0(5) . . ?
C43 C42 C45 110.4(5) . . ?
C44 C42 C45 109.7(4) . . ?
C42 C43 H43A 109.5 . . ?
C42 C43 H43B 109.5 . . ?
C42 C43 H43C 109.5 . . ?
H43A C43 H43B 109.5 . . ?
H43A C43 H43C 109.5 . . ?
H43B C43 H43C 109.5 . . ?
C42 C44 H44A 109.5 . . ?
C42 C44 H44B 109.5 . . ?
C42 C44 H44C 109.5 . . ?
H44A C44 H44B 109.5 . . ?
H44A C44 H44C 109.5 . . ?
H44B C44 H44C 109.5 . . ?
C42 C45 H45A 109.5 . . ?
C42 C45 H45B 109.5 . . ?
C42 C45 H45C 109.5 . . ?
H45A C45 H45B 109.5 . . ?
H45A C45 H45C 109.5 . . ?
H45B C45 H45C 109.5 . . ?
O13 C46 C47 87(3) . . ?
O13 C46 C48 94(2) . . ?
O13 C46 C49 125(3) . . ?
C47 C46 C48 115.7(15) . . ?
C47 C46 C49 116.5(15) . . ?
C49 C46 C48 115.3(14) . . ?
C46 C47 H47A 109.5 . . ?
C46 C47 H47B 109.5 . . ?
C46 C47 H47C 109.5 . . ?
H47A C47 H47B 109.5 . . ?
H47A C47 H47C 109.5 . . ?
H47B C47 H47C 109.5 . . ?
C46 C48 H48A 109.5 . . ?
C46 C48 H48B 109.5 . . ?
C46 C48 H48C 109.5 . . ?
H48A C48 H48B 109.5 . . ?
H48A C48 H48C 109.5 . . ?
H48B C48 H48C 109.5 . . ?
C46 C49 H49A 109.5 . . ?
C46 C49 H49B 109.5 . . ?
C46 C49 H49C 109.5 . . ?
H49A C49 H49B 109.5 . . ?
H49A C49 H49C 109.5 . . ?
H49B C49 H49C 109.5 . . ?
O14 C50 C51 110(3) . . ?
O14 C50 C52 107(3) . . ?
O14 C50 C53 110(3) . . ?
C51 C50 C53 109.2(18) . . ?
C52 C50 C51 110.0(18) . . ?
C52 C50 C53 110.0(18) . . ?
C50 C51 H51A 109.5 . . ?
C50 C51 H51B 109.5 . . ?
C50 C51 H51C 109.5 . . ?
H51A C51 H51B 109.5 . . ?
H51A C51 H51C 109.5 . . ?
H51B C51 H51C 109.5 . . ?
C50 C52 H52A 109.5 . . ?
C50 C52 H52B 109.5 . . ?
C50 C52 H52C 109.5 . . ?
H52A C52 H52B 109.5 . . ?
H52A C52 H52C 109.5 . . ?
H52B C52 H52C 109.5 . . ?
C50 C53 H53A 109.5 . . ?
C50 C53 H53B 109.5 . . ?
C50 C53 H53C 109.5 . . ?
H53A C53 H53B 109.5 . . ?
H53A C53 H53C 109.5 . . ?
H53B C53 H53C 109.5 . . ?
O15 C54 C55 110(3) . . ?
O15 C54 C56 120(3) . . ?
O15 C54 C57 106(2) . . ?
C55 C54 C56 106.5(18) . . ?
C57 C54 C55 107.4(18) . . ?
C57 C54 C56 107.0(17) . . ?
C54 C55 H55A 109.5 . . ?
C54 C55 H55B 109.5 . . ?
C54 C55 H55C 109.5 . . ?
H55A C55 H55B 109.5 . . ?
H55A C55 H55C 109.5 . . ?
H55B C55 H55C 109.5 . . ?
C54 C56 H56A 109.5 . . ?
C54 C56 H56B 109.5 . . ?
C54 C56 H56C 109.5 . . ?
H56A C56 H56B 109.5 . . ?
H56A C56 H56C 109.5 . . ?
H56B C56 H56C 109.5 . . ?
C54 C57 H57A 109.5 . . ?
C54 C57 H57B 109.5 . . ?
C54 C57 H57C 109.5 . . ?
H57A C57 H57B 109.5 . . ?
H57A C57 H57C 109.5 . . ?
H57B C57 H57C 109.5 . . ?

loop_
_geom_bond_atom_site_label_1
_geom_bond_atom_site_label_2
_geom_bond_distance
_geom_bond_site_symmetry_2
_geom_bond_publ_flag
Pr1 Pr1 3.9744(3) 7_556 ?
Pr1 Si02 3.2571(8) 7_556 ?
Pr1 O1 2.380(2) . ?
Pr1 O1 2.516(2) 7_556 ?
Pr1 O3 2.525(2) 7_556 ?
Pr1 O5 2.185(2) . ?
Pr1 O9 2.169(2) . ?
Si02 O1 1.615(2) . ?
Si02 O2 1.608(3) . ?
Si02 O3 1.667(2) . ?
Si02 O4 1.603(3) . ?
Si03 O9 1.596(3) . ?
Si03 O10 1.630(3) . ?
Si03 O11 1.617(3) . ?
Si03 O12 1.629(3) . ?
Si03 O13 1.610(13) . ?
Si03 O14 1.605(14) . ?
Si03 O15 1.663(13) . ?
Si04 O5 1.599(3) . ?
Si04 O6 1.627(3) . ?
Si04 O7 1.631(3) . ?
Si04 O8 1.626(3) . ?
O2 C1 1.440(5) . ?
O3 C5 1.480(4) . ?
O4 C9 1.436(5) . ?
O6 C16 1.431(5) . ?
O7 C20 1.440(5) . ?
O8 C27 1.451(6) . ?
O10 C34 1.433(6) . ?
O11 C38 1.441(5) . ?
O12 C42 1.444(5) . ?
O13 C46 1.428(16) . ?
O14 C50 1.441(16) . ?
O15 C54 1.448(16) . ?
C1 C2 1.520(6) . ?
C1 C3 1.527(5) . ?
C1 C4 1.513(6) . ?
C2 H2A 0.9800 . ?
C2 H2B 0.9800 . ?
C2 H2C 0.9800 . ?
C3 H3A 0.9800 . ?
C3 H3B 0.9800 . ?
C3 H3C 0.9800 . ?
C4 H4A 0.9800 . ?
C4 H4B 0.9800 . ?
C4 H4C 0.9800 . ?
C5 C6 1.518(7) . ?
C5 C7 1.519(6) . ?
C5 C8 1.516(7) . ?
C6 H6A 0.9800 . ?
C6 H6B 0.9800 . ?
C6 H6C 0.9800 . ?
C7 H7A 0.9800 . ?
C7 H7B 0.9800 . ?
C7 H7C 0.9800 . ?
C8 H8A 0.9800 . ?
C8 H8B 0.9800 . ?
C8 H8C 0.9800 . ?
C9 C10 1.518(12) . ?
C9 C11 1.481(11) . ?
C9 C12 1.507(11) . ?
C9 C13 1.510(11) . ?
C9 C14 1.529(12) . ?
C9 C15 1.481(12) . ?
C10 H10A 0.9800 . ?
C10 H10B 0.9800 . ?
C10 H10C 0.9800 . ?
C11 H11A 0.9800 . ?
C11 H11B 0.9800 . ?
C11 H11C 0.9800 . ?
C12 H12A 0.9800 . ?
C12 H12B 0.9800 . ?
C12 H12C 0.9800 . ?
C13 H13A 0.9800 . ?
C13 H13B 0.9800 . ?
C13 H13C 0.9800 . ?
C14 H14A 0.9800 . ?
C14 H14B 0.9800 . ?
C14 H14C 0.9800 . ?
C15 H15A 0.9800 . ?
C15 H15B 0.9800 . ?
C15 H15C 0.9800 . ?
C16 C17 1.503(7) . ?
C16 C18 1.523(6) . ?
C16 C19 1.533(6) . ?
C17 H17A 0.9800 . ?
C17 H17B 0.9800 . ?
C17 H17C 0.9800 . ?
C18 H18A 0.9800 . ?
C18 H18B 0.9800 . ?
C18 H18C 0.9800 . ?
C19 H19A 0.9800 . ?
C19 H19B 0.9800 . ?
C19 H19C 0.9800 . ?
C20 C21 1.486(8) . ?
C20 C22 1.509(9) . ?
C20 C23 1.516(8) . ?
C20 C24 1.515(14) . ?
C20 C25 1.493(14) . ?
C20 C26 1.494(14) . ?
C21 H21A 0.9800 . ?
C21 H21B 0.9800 . ?
C21 H21C 0.9800 . ?
C22 H22A 0.9800 . ?
C22 H22B 0.9800 . ?
C22 H22C 0.9800 . ?
C23 H23A 0.9800 . ?
C23 H23B 0.9800 . ?
C23 H23C 0.9800 . ?
C24 H24A 0.9800 . ?
C24 H24B 0.9800 . ?
C24 H24C 0.9800 . ?
C25 H25A 0.9800 . ?
C25 H25B 0.9800 . ?
C25 H25C 0.9800 . ?
C26 H26A 0.9800 . ?
C26 H26B 0.9800 . ?
C26 H26C 0.9800 . ?
C27 C28 1.554(12) . ?
C27 C29 1.492(12) . ?
C27 C30 1.519(12) . ?
C27 C31 1.504(11) . ?
C27 C32 1.538(11) . ?
C27 C33 1.529(11) . ?
C28 H28A 0.9800 . ?
C28 H28B 0.9800 . ?
C28 H28C 0.9800 . ?
C29 H29A 0.9800 . ?
C29 H29B 0.9800 . ?
C29 H29C 0.9800 . ?
C30 H30A 0.9800 . ?
C30 H30B 0.9800 . ?
C30 H30C 0.9800 . ?
C31 H31A 0.9800 . ?
C31 H31B 0.9800 . ?
C31 H31C 0.9800 . ?
C32 H32A 0.9800 . ?
C32 H32B 0.9800 . ?
C32 H32C 0.9800 . ?
C33 H33A 0.9800 . ?
C33 H33B 0.9800 . ?
C33 H33C 0.9800 . ?
C34 C35 1.548(7) . ?
C34 C36 1.526(7) . ?
C34 C37 1.483(8) . ?
C35 H35A 0.9800 . ?
C35 H35B 0.9800 . ?
C35 H35C 0.9800 . ?
C36 H36A 0.9800 . ?
C36 H36B 0.9800 . ?
C36 H36C 0.9800 . ?
C37 H37A 0.9800 . ?
C37 H37B 0.9800 . ?
C37 H37C 0.9800 . ?
C38 C39 1.533(8) . ?
C38 C40 1.523(8) . ?
C38 C41 1.528(7) . ?
C39 H39A 0.9800 . ?
C39 H39B 0.9800 . ?
C39 H39C 0.9800 . ?
C40 H40A 0.9800 . ?
C40 H40B 0.9800 . ?
C40 H40C 0.9800 . ?
C41 H41A 0.9800 . ?
C41 H41B 0.9800 . ?
C41 H41C 0.9800 . ?
C42 C43 1.505(7) . ?
C42 C44 1.513(7) . ?
C42 C45 1.536(7) . ?
C43 H43A 0.9800 . ?
C43 H43B 0.9800 . ?
C43 H43C 0.9800 . ?
C44 H44A 0.9800 . ?
C44 H44B 0.9800 . ?
C44 H44C 0.9800 . ?
C45 H45A 0.9800 . ?
C45 H45B 0.9800 . ?
C45 H45C 0.9800 . ?
C46 C47 1.498(17) . ?
C46 C48 1.501(17) . ?
C46 C49 1.499(17) . ?
C47 H47A 0.9800 . ?
C47 H47B 0.9800 . ?
C47 H47C 0.9800 . ?
C48 H48A 0.9800 . ?
C48 H48B 0.9800 . ?
C48 H48C 0.9800 . ?
C49 H49A 0.9800 . ?
C49 H49B 0.9800 . ?
C49 H49C 0.9800 . ?
C50 C51 1.527(17) . ?
C50 C52 1.524(16) . ?
C50 C53 1.529(17) . ?
C51 H51A 0.9800 . ?
C51 H51B 0.9800 . ?
C51 H51C 0.9800 . ?
C52 H52A 0.9800 . ?
C52 H52B 0.9800 . ?
C52 H52C 0.9800 . ?
C53 H53A 0.9800 . ?
C53 H53B 0.9800 . ?
C53 H53C 0.9800 . ?
C54 C55 1.524(16) . ?
C54 C56 1.534(16) . ?
C54 C57 1.520(16) . ?
C55 H55A 0.9800 . ?
C55 H55B 0.9800 . ?
C55 H55C 0.9800 . ?
C56 H56A 0.9800 . ?
C56 H56B 0.9800 . ?
C56 H56C 0.9800 . ?
C57 H57A 0.9800 . ?
C57 H57B 0.9800 . ?
C57 H57C 0.9800 . ?

loop_
_geom_torsion_atom_site_label_1
_geom_torsion_atom_site_label_2
_geom_torsion_atom_site_label_3
_geom_torsion_atom_site_label_4
_geom_torsion
_geom_torsion_site_symmetry_1
_geom_torsion_site_symmetry_2
_geom_torsion_site_symmetry_3
_geom_torsion_site_symmetry_4
_geom_torsion_publ_flag
Pr1 Si02 O1 Pr1 -161.1(3) 7_556 . . . ?
Pr1 Si02 O2 C1 -10.2(4) 7_556 . . . ?
Pr1 Si02 O3 C5 171.3(4) 7_556 . . . ?
Pr1 Si02 O4 C9 152.4(3) 7_556 . . . ?
Pr1 O3 C5 C6 -148.5(3) 7_556 . . . ?
Pr1 O3 C5 C7 -30.1(5) 7_556 . . . ?
Pr1 O3 C5 C8 88.8(4) 7_556 . . . ?
Si02 O2 C1 C2 135.2(3) . . . . ?
Si02 O2 C1 C3 14.1(6) . . . . ?
Si02 O2 C1 C4 -107.6(4) . . . . ?
Si02 O3 C5 C6 42.8(6) . . . . ?
Si02 O3 C5 C7 161.2(3) . . . . ?
Si02 O3 C5 C8 -80.0(4) . . . . ?
Si02 O4 C9 C10 45.8(10) . . . . ?
Si02 O4 C9 C11 168.0(13) . . . . ?
Si02 O4 C9 C12 -72.0(9) . . . . ?
Si02 O4 C9 C13 74.7(11) . . . . ?
Si02 O4 C9 C14 -168.4(8) . . . . ?
Si02 O4 C9 C15 -49.9(13) . . . . ?
Si03 O10 C34 C35 177.2(4) . . . . ?
Si03 O10 C34 C36 62.2(6) . . . . ?
Si03 O10 C34 C37 -62.3(7) . . . . ?
Si03 O11 C38 C39 77.3(7) . . . . ?
Si03 O11 C38 C40 -44.6(7) . . . . ?
Si03 O11 C38 C41 -165.0(4) . . . . ?
Si03 O12 C42 C43 -73.3(6) . . . . ?
Si03 O12 C42 C44 166.5(4) . . . . ?
Si03 O12 C42 C45 48.3(6) . . . . ?
Si03 O13 C46 C47 -116(3) . . . . ?
Si03 O13 C46 C48 129(3) . . . . ?
Si03 O13 C46 C49 4(4) . . . . ?
Si03 O14 C50 C51 54(4) . . . . ?
Si03 O14 C50 C52 173(3) . . . . ?
Si03 O14 C50 C53 -67(4) . . . . ?
Si03 O15 C54 C55 75(3) . . . . ?
Si03 O15 C54 C56 -48(3) . . . . ?
Si03 O15 C54 C57 -169(2) . . . . ?
Si04 O6 C16 C17 43.7(5) . . . . ?
Si04 O6 C16 C18 163.3(3) . . . . ?
Si04 O6 C16 C19 -78.3(5) . . . . ?
Si04 O7 C20 C21 95.2(7) . . . . ?
Si04 O7 C20 C22 -27.0(8) . . . . ?
Si04 O7 C20 C23 -147.7(7) . . . . ?
Si04 O7 C20 C24 130.6(15) . . . . ?
Si04 O7 C20 C25 10.1(18) . . . . ?
Si04 O7 C20 C26 -112.1(15) . . . . ?
Si04 O8 C27 C28 -16.6(12) . . . . ?
Si04 O8 C27 C29 104.4(13) . . . . ?
Si04 O8 C27 C30 -133.0(11) . . . . ?
Si04 O8 C27 C31 -40.3(11) . . . . ?
Si04 O8 C27 C32 82.0(9) . . . . ?
Si04 O8 C27 C33 -162.4(10) . . . . ?
O1 Si02 O2 C1 47.0(4) . . . . ?
O1 Si02 O3 Pr1 -4.90(14) . . . 7_556 ?
O1 Si02 O3 C5 166.4(3) . . . . ?
O1 Si02 O4 C9 95.5(4) . . . . ?
O2 Si02 O1 Pr1 -116.15(12) . . . 7_556 ?
O2 Si02 O1 Pr1 82.8(3) . . . . ?
O2 Si02 O3 Pr1 118.73(12) . . . 7_556 ?
O2 Si02 O3 C5 -70.0(4) . . . . ?
O2 Si02 O4 C9 -35.6(4) . . . . ?
O3 Si02 O1 Pr1 -156.1(2) . . . . ?
O3 Si02 O1 Pr1 4.95(14) . . . 7_556 ?
O3 Si02 O2 C1 -66.2(4) . . . . ?
O3 Si02 O4 C9 -156.1(4) . . . . ?
O4 Si02 O1 Pr1 117.82(14) . . . 7_556 ?
O4 Si02 O1 Pr1 -43.2(3) . . . . ?
O4 Si02 O2 C1 177.6(4) . . . . ?
O4 Si02 O3 Pr1 -125.12(13) . . . 7_556 ?
O4 Si02 O3 C5 46.2(4) . . . . ?
O5 Si04 O6 C16 -83.5(4) . . . . ?
O5 Si04 O7 C20 -51.2(4) . . . . ?
O5 Si04 O8 C27 -169.9(4) . . . . ?
O6 Si04 O5 Pr1 -112.4(6) . . . . ?
O6 Si04 O7 C20 -176.6(4) . . . . ?
O6 Si04 O8 C27 -48.5(4) . . . . ?
O7 Si04 O5 Pr1 127.0(6) . . . . ?
O7 Si04 O6 C16 41.6(4) . . . . ?
O7 Si04 O8 C27 64.9(4) . . . . ?
O8 Si04 O5 Pr1 2.7(7) . . . . ?
O8 Si04 O6 C16 159.5(3) . . . . ?
O8 Si04 O7 C20 70.8(4) . . . . ?
O9 Si03 O10 C34 -76.7(5) . . . . ?
O9 Si03 O11 C38 -143.9(5) . . . . ?
O9 Si03 O12 C42 -68.9(4) . . . . ?
O9 Si03 O13 C46 89(3) . . . . ?
O9 Si03 O14 C50 153(3) . . . . ?
O9 Si03 O15 C54 53(2) . . . . ?
O10 Si03 O11 C38 -22.9(5) . . . . ?
O10 Si03 O12 C42 167.4(4) . . . . ?
O11 Si03 O10 C34 164.8(5) . . . . ?
O11 Si03 O12 C42 52.8(4) . . . . ?
O12 Si03 O10 C34 46.5(5) . . . . ?
O12 Si03 O11 C38 92.6(5) . . . . ?
O13 Si03 O14 C50 -77(3) . . . . ?
O13 Si03 O15 C54 -73(3) . . . . ?
O14 Si03 O13 C46 -36(4) . . . . ?
O14 Si03 O15 C54 168(2) . . . . ?
O15 Si03 O13 C46 -151(3) . . . . ?
O15 Si03 O14 C50 37(3) . . . . ?

loop_
_exptl_oxdiff_crystal_face_indexfrac_h
_exptl_oxdiff_crystal_face_indexfrac_k
_exptl_oxdiff_crystal_face_indexfrac_l
_exptl_oxdiff_crystal_face_x
_exptl_oxdiff_crystal_face_y
_exptl_oxdiff_crystal_face_z
-0.0001 -0.0001 -0.9999 0.0160 0.0266 -0.0473
0.0002 -1.9994 -0.9961 0.1174 0.1766 0.0714
0.0001 -0.9998 -0.9980 0.0667 0.1016 0.0120
-1.0005 0.9996 -1.0014 0.0173 -0.0769 -0.1152
1.0000 -0.0003 -2.0003 -0.0201 0.0818 -0.0861
1.0002 -0.0001 -0.0005 -0.0520 0.0285 0.0085
1.0005 0.0001 1.9994 -0.0840 -0.0248 0.1032
-15.5679 -0.1616 -4.4267 0.8891 -0.3139 -0.3331
0.9999 0.9995 -1.0023 -0.0868 -0.0198 -0.0981
-1.9991 0.3550 17.8228 -0.1985 -0.5586 0.8053
-3.5632 5.2086 14.6204 -0.3123 -0.8821 0.3527
-16.1534 1.9956 5.6127 0.6498 -0.7600 0.0091
1.0007 -0.9995 2.0013 -0.0333 0.0502 0.1625
-16.1758 -1.0256 -2.1237 0.9278 -0.3278 -0.1781
-7.9657 -2.1896 16.1783 0.2674 -0.4940 0.8273
